data_2105062
loop_
_publ_author_name
'Kusz, Joachim'
'Zubko, Maciej'
'Neder, Reinhard B.'
'G\"utlich, Phillipp'

_publ_section_title
;
 Structural phase transition to disorder low-temperature phase in
 [Fe(ptz)~6~](BF~4~)~2~ spin-crossover compounds
;
_journal_coeditor_code PC5004
_journal_issue 1
_journal_name_full 'Acta Crystallographica Section B'
_journal_page_first 40
_journal_page_last 56
_journal_paper_doi 10.1107/S0108768111053298
_journal_volume 68
_journal_year 2012
_chemical_formula_moiety 'C24 H48 Fe N24, 2(B F4)'
_chemical_formula_sum 'C24 H48 B2 F8 Fe N24'
_chemical_formula_weight 902.33
_chemical_name_systematic
;
 ?
;
_space_group_IT_number 2
_symmetry_cell_setting triclinic
_symmetry_space_group_name_Hall '-P 1 (1/2*x+1/2*y,1/2*x-1/2*y,-z)'
_symmetry_space_group_name_H-M 'C -1'
_atom_sites_solution_hydrogens geom
_atom_sites_solution_primary iterative
_atom_sites_solution_secondary difmap
_audit_creation_method SHELXL-97
_cell_angle_alpha 83.583(6)
_cell_angle_beta 96.870(6)
_cell_angle_gamma 95.663(6)
_cell_formula_units_Z 4
_cell_length_a 16.1235(12)
_cell_length_b 16.0450(11)
_cell_length_c 16.3134(12)
_cell_measurement_temperature 84.0(10)
_cell_volume 4148.2(5)
_computing_cell_refinement
;
CrysAlis RED, Oxford Diffraction Ltd.,
Version 1.171.32.29
;
_computing_data_collection
;
CrysAlis CCD, Oxford Diffraction Ltd.,
Version 1.171.32.29
;
_computing_data_reduction
;
CrysAlis RED, Oxford Diffraction Ltd.,
Version 1.171.32.29
;
_computing_structure_refinement 'SHELXL-97 (Sheldrick, 2008)'
_computing_structure_solution 'SuperFlip (Palatinus, 2007)'
_diffrn_ambient_temperature 84.0(10)
_diffrn_detector_area_resol_mean 16.0328
_diffrn_measured_fraction_theta_full 0.858
_diffrn_measured_fraction_theta_max 0.864
_diffrn_measurement_device_type
;
Oxford Diffraction Diffractometer with Sapphire3 detector
;
_diffrn_measurement_method '\w - scan'
_diffrn_radiation_monochromator graphite
_diffrn_radiation_source 'fine-focus sealed tube'
_diffrn_radiation_type MoK\a
_diffrn_radiation_wavelength 0.71073
_diffrn_reflns_av_R_equivalents 0.0238
_diffrn_reflns_av_sigmaI/netI 0.0365
_diffrn_reflns_limit_h_max 19
_diffrn_reflns_limit_h_min -19
_diffrn_reflns_limit_k_max 19
_diffrn_reflns_limit_k_min -19
_diffrn_reflns_limit_l_max 19
_diffrn_reflns_limit_l_min -19
_diffrn_reflns_number 24788
_diffrn_reflns_theta_full 25.06
_diffrn_reflns_theta_max 25.06
_diffrn_reflns_theta_min 3.41
_exptl_absorpt_coefficient_mu 0.452
_exptl_absorpt_correction_T_max 0.9385
_exptl_absorpt_correction_T_min 0.7714
_exptl_absorpt_correction_type multi-scan
_exptl_absorpt_process_details
;
CrysAlis RED, Oxford Diffraction Ltd.,
Version 1.171.32.29
Empirical absorption correction using spherical harmonics,
 implemented in SCALE3 ABSPACK scaling algorithm.
;
_exptl_crystal_colour violet
_exptl_crystal_density_diffrn 1.445
_exptl_crystal_density_method 'not measured'
_exptl_crystal_description plate
_exptl_crystal_F_000 1872
_exptl_crystal_size_max 0.61
_exptl_crystal_size_mid 0.53
_exptl_crystal_size_min 0.14
_refine_diff_density_max 0.587
_refine_diff_density_min -0.787
_refine_ls_extinction_method none
_refine_ls_goodness_of_fit_ref 1.030
_refine_ls_hydrogen_treatment constr
_refine_ls_matrix_type full
_refine_ls_number_parameters 534
_refine_ls_number_reflns 12420
_refine_ls_number_restraints 0
_refine_ls_restrained_S_all 1.030
_refine_ls_R_factor_all 0.1040
_refine_ls_R_factor_gt 0.0742
_refine_ls_shift/su_max 0.000
_refine_ls_shift/su_mean 0.000
_refine_ls_structure_factor_coef Fsqd
_refine_ls_weighting_details 'calc w=1/[\s^2^(Fo^2^)+(0.1029P)^2^+11.1251P] where P=(Fo^2^+2Fc^2^)/3'
_refine_ls_weighting_scheme calc
_refine_ls_wR_factor_gt 0.1921
_refine_ls_wR_factor_ref 0.2236
_reflns_number_gt 8851
_reflns_number_total 12420
_reflns_threshold_expression >2sigma(I)
_cod_data_source_file pc5004.cif
_cod_data_source_block PTZ_LS-dis_C-1
_cod_original_sg_symbol_Hall '-C 1'
_cod_database_code 2105062

loop_
_symmetry_equiv_pos_as_xyz
'x, y, z'
'x+1/2, y+1/2, z'
'-x, -y, -z'
'-x-1/2, -y-1/2, -z'

loop_
_atom_site_type_symbol
_atom_site_label
_atom_site_fract_x
_atom_site_fract_y
_atom_site_fract_z
_atom_site_U_iso_or_equiv
_atom_site_adp_type
_atom_site_calc_flag
_atom_site_refinement_flags
_atom_site_occupancy
_atom_site_symmetry_multiplicity
Fe Fe1 0.49726(3) 0.24473(3) 0.25004(3) 0.0192(2) Uani d . 1 1
N N604 0.2520(3) 0.2983(3) 0.1776(3) 0.0255(12) Uani d . 1 1
N N401 0.5066(3) 0.2680(3) 0.1292(3) 0.0228(11) Uani d . 1 1
N N503 0.4897(3) -0.0132(3) 0.2562(3) 0.0245(11) Uani d . 1 1
N N103 0.4916(3) 0.2491(3) 0.5004(3) 0.0293(12) Uani d . 1 1
N N601 0.3742(3) 0.2608(3) 0.2280(3) 0.0206(11) Uani d . 1 1
N N502 0.5235(3) 0.0610(3) 0.2724(3) 0.0259(12) Uani d . 1 1
N N603 0.2447(3) 0.2555(3) 0.2527(3) 0.0295(12) Uani d . 1 1
N N304 0.7428(3) 0.1974(3) 0.3291(3) 0.0252(12) Uani d . 1 1
N N402 0.4742(3) 0.2134(3) 0.0708(3) 0.0270(12) Uani d . 1 1
N N504 0.4149(3) -0.0003(3) 0.2105(3) 0.0198(11) Uani d . 1 1
N N501 0.4715(3) 0.1227(3) 0.2385(3) 0.0191(10) Uani d . 1 1
N N303 0.7510(3) 0.2339(3) 0.2517(3) 0.0304(12) Uani d . 1 1
N N104 0.4571(3) 0.1699(3) 0.4920(3) 0.0228(11) Uani d . 1 1
N N404 0.5281(3) 0.3244(3) 0.0064(3) 0.0219(11) Uani d . 1 1
N N101 0.4862(3) 0.2219(3) 0.3704(3) 0.0219(11) Uani d . 1 1
C C402 0.5499(4) 0.3830(4) -0.0654(4) 0.0267(14) Uani d . 1 1
H H40A 0.5639 0.4401 -0.0475 0.032 Uiso calc R 1 1
H H40B 0.5006 0.3852 -0.1077 0.032 Uiso calc R 1 1
N N204 0.5767(3) 0.4918(3) 0.2854(3) 0.0221(11) Uani d . 1 1
C C101 0.4527(4) 0.1549(3) 0.4136(3) 0.0189(12) Uani d . 1 1
H H101 0.4293 0.1042 0.3918 0.023 Uiso calc R 1 1
N N301 0.6210(3) 0.2286(3) 0.2730(3) 0.0213(11) Uani d . 1 1
N N201 0.5215(3) 0.3671(3) 0.2607(3) 0.0177(10) Uani d . 1 1
C C601 0.3309(4) 0.3019(4) 0.1635(4) 0.0222(14) Uani d . 1 1
H H601 0.3534 0.3292 0.1153 0.027 Uiso calc R 1 1
C C501 0.4036(4) 0.0802(4) 0.2009(4) 0.0203(13) Uani d . 1 1
H H501 0.3557 0.1046 0.1722 0.024 Uiso calc R 1 1
N N203 0.5015(3) 0.5018(3) 0.2386(3) 0.0289(12) Uani d . 1 1
C C302 0.8140(4) 0.1661(4) 0.3856(4) 0.0297(15) Uani d . 1 1
H H30A 0.8044 0.1713 0.4436 0.036 Uiso calc R 1 1
H H30B 0.8658 0.2015 0.3739 0.036 Uiso calc R 1 1
N N602 0.3183(3) 0.2326(3) 0.2826(3) 0.0246(11) Uani d . 1 1
N N403 0.4882(3) 0.2477(3) -0.0024(3) 0.0285(12) Uani d . 1 1
C C202 0.6369(4) 0.5668(4) 0.3045(4) 0.0275(14) Uani d . 1 1
H H20A 0.6878 0.5469 0.3381 0.033 Uiso calc R 1 1
H H20B 0.6540 0.5965 0.2519 0.033 Uiso calc R 1 1
N N302 0.6773(3) 0.2539(3) 0.2179(3) 0.0273(12) Uani d . 1 1
N N102 0.5104(3) 0.2804(3) 0.4272(3) 0.0293(12) Uani d . 1 1
C C401 0.5404(4) 0.3358(3) 0.0859(4) 0.0195(13) Uani d . 1 1
H H401 0.5687 0.3842 0.1087 0.023 Uiso calc R 1 1
C C602 0.1794(4) 0.3335(4) 0.1255(4) 0.0306(15) Uani d . 1 1
H H60A 0.1355 0.2873 0.1143 0.037 Uiso calc R 1 1
H H60B 0.1974 0.3589 0.0716 0.037 Uiso calc R 1 1
C C301 0.6636(4) 0.1931(4) 0.3414(4) 0.0228(14) Uani d . 1 1
H H301 0.6404 0.1689 0.3904 0.027 Uiso calc R 1 1
C C201 0.5895(4) 0.4112(4) 0.2968(4) 0.0207(13) Uani d . 1 1
H H201 0.6381 0.3880 0.3254 0.025 Uiso calc R 1 1
C C403 0.6228(3) 0.3577(3) -0.1036(3) 0.0291(12) Uani d . 1 1
H H40C 0.6360 0.4002 -0.1501 0.035 Uiso calc R 1 1
H H40D 0.6065 0.3032 -0.1268 0.035 Uiso calc R 1 1
C C502 0.3569(4) -0.0740(3) 0.1831(4) 0.0262(15) Uani d . 1 1
H H50A 0.3467 -0.1144 0.2321 0.031 Uiso calc R 1 1
H H50B 0.3024 -0.0539 0.1586 0.031 Uiso calc R 1 1
N N202 0.4690(3) 0.4268(3) 0.2257(3) 0.0288(13) Uani d . 1 1
C C404 0.7023(3) 0.3491(3) -0.0409(4) 0.0428(14) Uani d . 1 1
H H40E 0.7477 0.3329 -0.0691 0.064 Uiso calc R 1 1
H H40F 0.6901 0.3060 0.0045 0.064 Uiso calc R 1 1
H H40G 0.7193 0.4032 -0.0185 0.064 Uiso calc R 1 1
C C603 0.1427(3) 0.3998(3) 0.1667(3) 0.0308(11) Uani d . 1 1
H H60C 0.1211 0.3734 0.2187 0.037 Uiso calc R 1 1
H H60D 0.0947 0.4214 0.1294 0.037 Uiso calc R 1 1
C C203 0.6005(3) 0.6269(3) 0.3504(3) 0.0259(13) Uani d . 1 1
H H20C 0.6467 0.6651 0.3746 0.031 Uiso calc R 1 1
H H20D 0.5734 0.5947 0.3969 0.031 Uiso calc R 1 1
C C102 0.4278(4) 0.1146(4) 0.5632(4) 0.0281(15) Uani d . 1 1
H H10A 0.4705 0.1189 0.6118 0.034 Uiso calc R 1 1
H H10B 0.4219 0.0555 0.5496 0.034 Uiso calc R 1 1
C C103 0.3437(3) 0.1369(3) 0.5861(3) 0.0319(13) Uani d . 1 1
H H10C 0.3513 0.1940 0.6047 0.038 Uiso calc R 1 1
H H10D 0.3270 0.0970 0.6333 0.038 Uiso calc R 1 1
C C303 0.8262(3) 0.0740(3) 0.3769(3) 0.0361(12) Uani d . 1 1
H H30C 0.8427 0.0695 0.3211 0.043 Uiso calc R 1 1
H H30D 0.7726 0.0392 0.3824 0.043 Uiso calc R 1 1
C C503 0.3920(3) -0.1172(3) 0.1218(3) 0.0310(14) Uani d . 1 1
H H50C 0.3511 -0.1638 0.1043 0.037 Uiso calc R 1 1
H H50D 0.4435 -0.1422 0.1485 0.037 Uiso calc R 1 1
C C504 0.4132(3) -0.0595(3) 0.0451(3) 0.0433(13) Uani d . 1 1
H H50E 0.4356 -0.0920 0.0066 0.065 Uiso calc R 1 1
H H50F 0.4552 -0.0143 0.0615 0.065 Uiso calc R 1 1
H H50G 0.3624 -0.0351 0.0177 0.065 Uiso calc R 1 1
C C204 0.5356(3) 0.6807(3) 0.2977(3) 0.0346(11) Uani d . 1 1
H H20E 0.5154 0.7187 0.3324 0.052 Uiso calc R 1 1
H H20F 0.4883 0.6438 0.2751 0.052 Uiso calc R 1 1
H H20G 0.5619 0.7138 0.2520 0.052 Uiso calc R 1 1
C C604 0.2071(3) 0.4740(3) 0.1868(3) 0.0446(13) Uani d . 1 1
H H60E 0.1803 0.5151 0.2128 0.067 Uiso calc R 1 1
H H60F 0.2280 0.5010 0.1355 0.067 Uiso calc R 1 1
H H60G 0.2539 0.4533 0.2250 0.067 Uiso calc R 1 1
C C104 0.2727(3) 0.1343(3) 0.5145(3) 0.0386(13) Uani d . 1 1
H H10E 0.2211 0.1492 0.5333 0.058 Uiso calc R 1 1
H H10F 0.2636 0.0775 0.4966 0.058 Uiso calc R 1 1
H H10G 0.2880 0.1746 0.4679 0.058 Uiso calc R 1 1
C C304 0.8942(3) 0.0405(3) 0.4437(3) 0.0430(13) Uani d . 1 1
H H30E 0.9008 -0.0183 0.4369 0.064 Uiso calc R 1 1
H H30F 0.8775 0.0442 0.4989 0.064 Uiso calc R 1 1
H H30G 0.9475 0.0744 0.4376 0.064 Uiso calc R 1 1
B B100 0.8309(4) 0.4122(4) 0.4190(4) 0.0247(12) Uani d . 1 1
F F101 0.74644(19) 0.3831(2) 0.4231(2) 0.0503(10) Uani d . 1 1
F F102 0.8351(2) 0.4911(2) 0.3718(2) 0.0360(9) Uani d . 1 1
F F103 0.8714(2) 0.4199(2) 0.4989(2) 0.0389(10) Uani d . 1 1
F F104 0.8722(2) 0.35695(19) 0.3829(2) 0.0431(9) Uani d . 1 1
B B200 0.1774(4) 0.0735(4) 0.0681(4) 0.0244(11) Uani d . 1 1
F F201 0.1233(2) 0.0821(3) -0.0044(2) 0.0470(11) Uani d . 1 1
F F202 0.2562(2) 0.0677(3) 0.0504(2) 0.0790(14) Uani d . 1 1
F F203 0.1504(2) 0.0025(2) 0.1184(2) 0.0377(9) Uani d . 1 1
F F204 0.1740(4) 0.1413(2) 0.1098(3) 0.113(2) Uani d . 1 1

loop_
_atom_site_aniso_label
_atom_site_aniso_U_11
_atom_site_aniso_U_22
_atom_site_aniso_U_33
_atom_site_aniso_U_12
_atom_site_aniso_U_13
_atom_site_aniso_U_23
Fe1 0.0173(5) 0.0206(5) 0.0175(5) -0.0077(4) -0.0015(4) -0.0037(4)
N604 0.018(2) 0.028(2) 0.026(3) -0.0116(19) -0.0021(19) -0.002(2)
N401 0.016(2) 0.020(2) 0.032(3) -0.0033(18) -0.001(2) -0.010(2)
N503 0.021(2) 0.023(2) 0.028(2) -0.0036(18) -0.0016(18) -0.0029(18)
N103 0.038(3) 0.025(2) 0.024(2) -0.0119(19) 0.005(2) -0.0090(19)
N601 0.020(2) 0.022(2) 0.019(2) -0.0110(19) 0.0049(19) -0.0072(18)
N502 0.026(2) 0.022(2) 0.027(2) -0.0074(19) -0.0037(19) -0.0071(19)
N603 0.023(2) 0.033(2) 0.030(3) -0.0058(19) 0.003(2) 0.001(2)
N304 0.018(2) 0.026(2) 0.027(2) -0.0101(19) -0.0018(19) 0.002(2)
N402 0.029(2) 0.023(2) 0.026(2) -0.0104(19) -0.0002(19) -0.004(2)
N504 0.023(2) 0.017(2) 0.017(2) -0.0091(18) -0.0028(18) -0.0040(17)
N501 0.021(2) 0.028(2) 0.009(2) 0.0052(19) 0.0032(18) -0.0023(18)
N303 0.023(2) 0.037(3) 0.029(3) -0.003(2) 0.002(2) 0.003(2)
N104 0.026(2) 0.018(2) 0.024(2) -0.0066(18) 0.0033(19) -0.0058(19)
N404 0.021(2) 0.019(2) 0.022(2) -0.0098(17) -0.0009(17) -0.0017(18)
N101 0.021(2) 0.019(2) 0.025(2) -0.0033(18) 0.001(2) -0.007(2)
C402 0.033(3) 0.022(2) 0.023(3) -0.005(2) 0.002(2) 0.000(2)
N204 0.023(2) 0.017(2) 0.023(2) -0.0112(18) -0.0006(19) -0.0021(18)
C101 0.014(2) 0.022(2) 0.020(3) -0.009(2) -0.002(2) -0.011(2)
N301 0.019(2) 0.024(2) 0.021(2) -0.0080(19) 0.0042(19) -0.0063(19)
N201 0.019(2) 0.026(2) 0.0078(19) 0.0030(18) -0.0002(17) -0.0049(18)
C601 0.019(3) 0.026(3) 0.021(3) -0.002(2) -0.003(2) -0.008(2)
C501 0.018(3) 0.025(3) 0.018(3) -0.004(2) 0.004(2) -0.006(2)
N203 0.027(2) 0.024(2) 0.031(2) -0.0118(19) -0.0060(19) -0.0025(18)
C302 0.021(3) 0.034(3) 0.030(3) -0.013(2) -0.004(2) -0.004(2)
N602 0.018(2) 0.028(2) 0.027(2) -0.0049(18) 0.004(2) -0.0036(19)
N403 0.031(2) 0.026(2) 0.027(2) -0.0102(18) 0.0027(19) -0.0066(19)
C202 0.018(3) 0.024(3) 0.038(3) -0.014(2) 0.000(2) -0.007(2)
N302 0.020(2) 0.033(2) 0.026(2) -0.0057(19) 0.004(2) 0.003(2)
N102 0.037(3) 0.026(2) 0.024(2) -0.009(2) 0.004(2) -0.004(2)
C401 0.014(2) 0.017(2) 0.026(3) -0.004(2) 0.000(2) -0.005(2)
C602 0.017(2) 0.037(3) 0.031(3) -0.012(2) -0.009(2) -0.001(2)
C301 0.021(3) 0.023(3) 0.021(3) -0.004(2) -0.002(2) -0.002(2)
C201 0.017(3) 0.024(3) 0.022(3) -0.005(2) 0.006(2) -0.008(2)
C403 0.031(3) 0.022(2) 0.036(3) -0.002(2) 0.010(2) -0.008(2)
C502 0.025(3) 0.012(2) 0.039(3) -0.010(2) -0.005(2) -0.008(2)
N202 0.028(2) 0.026(2) 0.027(2) -0.0063(19) -0.011(2) 0.0003(19)
C404 0.026(3) 0.044(3) 0.057(4) 0.002(2) 0.003(3) -0.001(3)
C603 0.024(2) 0.029(2) 0.041(3) 0.000(2) 0.002(2) -0.010(2)
C203 0.022(2) 0.025(2) 0.031(3) -0.008(2) 0.003(2) -0.012(2)
C102 0.036(3) 0.026(3) 0.020(3) -0.010(2) 0.003(2) -0.004(2)
C103 0.037(3) 0.027(2) 0.032(3) -0.009(2) 0.008(2) -0.010(2)
C303 0.027(2) 0.030(2) 0.048(3) -0.008(2) -0.003(2) -0.006(2)
C503 0.025(2) 0.023(2) 0.048(3) 0.000(2) 0.000(2) -0.022(2)
C504 0.038(3) 0.047(3) 0.048(3) -0.011(2) 0.008(2) -0.026(2)
C204 0.028(2) 0.034(2) 0.042(3) -0.0065(19) 0.001(2) -0.016(2)
C604 0.046(3) 0.033(2) 0.054(3) -0.006(2) -0.001(2) -0.013(2)
C104 0.025(2) 0.046(3) 0.043(3) -0.006(2) -0.001(2) -0.009(2)
C304 0.031(2) 0.040(3) 0.052(3) -0.006(2) -0.005(2) 0.001(2)
B100 0.020(3) 0.029(3) 0.022(3) -0.003(3) -0.006(2) -0.005(3)
F101 0.0257(15) 0.076(2) 0.0415(18) -0.0155(15) 0.0014(13) 0.0065(16)
F102 0.0483(19) 0.0261(15) 0.0323(17) -0.0064(14) 0.0034(15) -0.0060(14)
F103 0.040(2) 0.045(2) 0.0244(17) -0.0184(16) -0.0085(15) -0.0040(15)
F104 0.0491(17) 0.0332(16) 0.0481(19) 0.0014(14) 0.0050(14) -0.0107(15)
B200 0.025(3) 0.031(3) 0.014(3) -0.002(3) -0.008(2) -0.008(2)
F201 0.0222(17) 0.074(3) 0.036(2) -0.0078(17) -0.0068(15) 0.0121(18)
F202 0.0305(17) 0.125(3) 0.073(3) 0.020(2) 0.0170(17) 0.051(3)
F203 0.0430(18) 0.0328(16) 0.0334(18) -0.0170(14) 0.0024(14) -0.0058(14)
F204 0.256(7) 0.0313(19) 0.048(2) -0.028(3) 0.029(4) -0.0146(17)

loop_
_atom_type_symbol
_atom_type_description
_atom_type_scat_dispersion_real
_atom_type_scat_dispersion_imag
_atom_type_scat_source
C C 0.0033 0.0016 'International Tables Vol C Tables 4.2.6.8 and 6.1.1.4'
H H 0.0000 0.0000 'International Tables Vol C Tables 4.2.6.8 and 6.1.1.4'
B B 0.0013 0.0007 'International Tables Vol C Tables 4.2.6.8 and 6.1.1.4'
N N 0.0061 0.0033 'International Tables Vol C Tables 4.2.6.8 and 6.1.1.4'
F F 0.0171 0.0103 'International Tables Vol C Tables 4.2.6.8 and 6.1.1.4'
Fe Fe 0.3463 0.8444 'International Tables Vol C Tables 4.2.6.8 and 6.1.1.4'

loop_
_geom_angle_atom_site_label_1
_geom_angle_atom_site_label_2
_geom_angle_atom_site_label_3
_geom_angle
N101 Fe1 N401 179.14(11)
N101 Fe1 N201 90.90(19)
N401 Fe1 N201 88.98(19)
N101 Fe1 N501 89.4(2)
N401 Fe1 N501 90.8(2)
N201 Fe1 N501 179.21(11)
N101 Fe1 N601 89.8(2)
N401 Fe1 N601 89.4(2)
N201 Fe1 N601 89.62(19)
N501 Fe1 N601 89.64(19)
N101 Fe1 N301 89.9(2)
N401 Fe1 N301 91.0(2)
N201 Fe1 N301 90.31(19)
N501 Fe1 N301 90.4(2)
N601 Fe1 N301 179.65(11)
C601 N604 N603 108.1(5)
C601 N604 C602 129.8(5)
N603 N604 C602 122.1(5)
C401 N401 N402 105.4(5)
C401 N401 Fe1 130.3(4)
N402 N401 Fe1 124.2(4)
N502 N503 N504 105.8(4)
N102 N103 N104 106.2(5)
C601 N601 N602 105.9(5)
C601 N601 Fe1 130.5(4)
N602 N601 Fe1 123.5(4)
N503 N502 N501 110.7(4)
N602 N603 N604 107.6(5)
C301 N304 N303 108.6(5)
C301 N304 C302 128.5(5)
N303 N304 C302 122.8(5)
N403 N402 N401 109.4(4)
C501 N504 N503 110.0(4)
C501 N504 C502 129.6(5)
N503 N504 C502 120.3(5)
C501 N501 N502 104.7(5)
C501 N501 Fe1 131.0(4)
N502 N501 Fe1 124.3(3)
N302 N303 N304 107.9(5)
C101 N104 N103 109.6(5)
C101 N104 C102 128.9(5)
N103 N104 C102 121.5(5)
C401 N404 N403 109.1(5)
C401 N404 C402 128.8(5)
N403 N404 C402 122.1(5)
C101 N101 N102 105.3(5)
C101 N101 Fe1 130.7(4)
N102 N101 Fe1 123.9(4)
N404 C402 C403 112.4(5)
N404 C402 H40A 109.1
C403 C402 H40A 109.1
N404 C402 H40B 109.1
C403 C402 H40B 109.1
H40A C402 H40B 107.8
C201 N204 N203 109.4(4)
C201 N204 C202 128.9(5)
N203 N204 C202 120.9(5)
N104 C101 N101 108.9(5)
N104 C101 H101 125.5
N101 C101 H101 125.5
C301 N301 N302 106.8(5)
C301 N301 Fe1 129.2(4)
N302 N301 Fe1 124.0(4)
C201 N201 N202 104.9(4)
C201 N201 Fe1 131.2(4)
N202 N201 Fe1 123.7(3)
N604 C601 N601 108.9(5)
N604 C601 H601 125.5
N601 C601 H601 125.5
N504 C501 N501 108.7(5)
N504 C501 H501 125.6
N501 C501 H501 125.6
N202 N203 N204 105.9(5)
N304 C302 C303 112.6(4)
N304 C302 H30A 109.1
C303 C302 H30A 109.1
N304 C302 H30B 109.1
C303 C302 H30B 109.1
H30A C302 H30B 107.8
N603 N602 N601 109.4(5)
N402 N403 N404 107.5(5)
C203 C202 N204 112.9(5)
C203 C202 H20A 109.0
N204 C202 H20A 109.0
C203 C202 H20B 109.0
N204 C202 H20B 109.0
H20A C202 H20B 107.8
N303 N302 N301 108.5(5)
N103 N102 N101 109.9(4)
N404 C401 N401 108.7(4)
N404 C401 H401 125.7
N401 C401 H401 125.7
N604 C602 C603 112.3(5)
N604 C602 H60A 109.2
C603 C602 H60A 109.2
N604 C602 H60B 109.2
C603 C602 H60B 109.2
H60A C602 H60B 107.9
N304 C301 N301 108.2(5)
N304 C301 H301 125.9
N301 C301 H301 125.9
N204 C201 N201 108.4(5)
N204 C201 H201 125.8
N201 C201 H201 125.8
C402 C403 C404 112.9(5)
C402 C403 H40C 109.0
C404 C403 H40C 109.0
C402 C403 H40D 109.0
C404 C403 H40D 109.0
H40C C403 H40D 107.8
C503 C502 N504 111.8(5)
C503 C502 H50A 109.3
N504 C502 H50A 109.3
C503 C502 H50B 109.3
N504 C502 H50B 109.3
H50A C502 H50B 107.9
N203 N202 N201 111.3(4)
C403 C404 H40E 109.5
C403 C404 H40F 109.5
H40E C404 H40F 109.5
C403 C404 H40G 109.5
H40E C404 H40G 109.5
H40F C404 H40G 109.5
C602 C603 C604 112.6(4)
C602 C603 H60C 109.1
C604 C603 H60C 109.1
C602 C603 H60D 109.1
C604 C603 H60D 109.1
H60C C603 H60D 107.8
C202 C203 C204 114.9(4)
C202 C203 H20C 108.5
C204 C203 H20C 108.5
C202 C203 H20D 108.5
C204 C203 H20D 108.5
H20C C203 H20D 107.5
N104 C102 C103 112.7(5)
N104 C102 H10A 109.1
C103 C102 H10A 109.1
N104 C102 H10B 109.1
C103 C102 H10B 109.1
H10A C102 H10B 107.8
C102 C103 C104 113.8(4)
C102 C103 H10C 108.8
C104 C103 H10C 108.8
C102 C103 H10D 108.8
C104 C103 H10D 108.8
H10C C103 H10D 107.7
C302 C303 C304 111.0(4)
C302 C303 H30C 109.4
C304 C303 H30C 109.4
C302 C303 H30D 109.4
C304 C303 H30D 109.4
H30C C303 H30D 108.0
C502 C503 C504 113.5(4)
C502 C503 H50C 108.9
C504 C503 H50C 108.9
C502 C503 H50D 108.9
C504 C503 H50D 108.9
H50C C503 H50D 107.7
C503 C504 H50E 109.5
C503 C504 H50F 109.5
H50E C504 H50F 109.5
C503 C504 H50G 109.5
H50E C504 H50G 109.5
H50F C504 H50G 109.5
C203 C204 H20E 109.5
C203 C204 H20F 109.5
H20E C204 H20F 109.5
C203 C204 H20G 109.5
H20E C204 H20G 109.5
H20F C204 H20G 109.5
C603 C604 H60E 109.5
C603 C604 H60F 109.5
H60E C604 H60F 109.5
C603 C604 H60G 109.5
H60E C604 H60G 109.5
H60F C604 H60G 109.5
C103 C104 H10E 109.5
C103 C104 H10F 109.5
H10E C104 H10F 109.5
C103 C104 H10G 109.5
H10E C104 H10G 109.5
H10F C104 H10G 109.5
C303 C304 H30E 109.5
C303 C304 H30F 109.5
H30E C304 H30F 109.5
C303 C304 H30G 109.5
H30E C304 H30G 109.5
H30F C304 H30G 109.5
F104 B100 F103 107.8(5)
F104 B100 F101 111.1(5)
F103 B100 F101 110.2(5)
F104 B100 F102 109.3(5)
F103 B100 F102 109.7(5)
F101 B100 F102 108.9(5)
F202 B200 F204 110.9(6)
F202 B200 F201 110.2(5)
F204 B200 F201 108.1(6)
F202 B200 F203 110.4(5)
F204 B200 F203 107.4(5)
F201 B200 F203 109.8(5)

loop_
_geom_bond_atom_site_label_1
_geom_bond_atom_site_label_2
_geom_bond_distance
Fe1 N101 1.983(5)
Fe1 N401 1.986(6)
Fe1 N201 1.987(5)
Fe1 N501 1.987(5)
Fe1 N601 2.010(5)
Fe1 N301 2.022(5)
N604 C601 1.314(8)
N604 N603 1.347(7)
N604 C602 1.482(8)
N401 C401 1.335(7)
N401 N402 1.387(7)
N503 N502 1.302(6)
N503 N504 1.361(7)
N103 N102 1.301(7)
N103 N104 1.351(6)
N601 C601 1.337(8)
N601 N602 1.354(7)
N502 N501 1.385(7)
N603 N602 1.300(8)
N304 C301 1.311(8)
N304 N303 1.346(7)
N304 C302 1.476(8)
N402 N403 1.293(7)
N504 C501 1.311(8)
N504 C502 1.507(6)
N501 C501 1.351(7)
N303 N302 1.303(8)
N104 C101 1.319(8)
N104 C102 1.476(7)
N404 C401 1.320(8)
N404 N403 1.346(6)
N404 C402 1.471(7)
N101 C101 1.324(7)
N101 N102 1.387(7)
C402 C403 1.504(8)
C402 H40A 0.9900
C402 H40B 0.9900
N204 C201 1.319(8)
N204 N203 1.368(7)
N204 C202 1.505(6)
C101 H101 0.9500
N301 C301 1.340(8)
N301 N302 1.356(7)
N201 C201 1.354(7)
N201 N202 1.372(7)
C601 H601 0.9500
C501 H501 0.9500
N203 N202 1.294(6)
C302 C303 1.534(8)
C302 H30A 0.9900
C302 H30B 0.9900
C202 C203 1.487(9)
C202 H20A 0.9900
C202 H20B 0.9900
C401 H401 0.9500
C602 C603 1.522(8)
C602 H60A 0.9900
C602 H60B 0.9900
C301 H301 0.9500
C201 H201 0.9500
C403 C404 1.548(6)
C403 H40C 0.9900
C403 H40D 0.9900
C502 C503 1.474(10)
C502 H50A 0.9900
C502 H50B 0.9900
C404 H40E 0.9800
C404 H40F 0.9800
C404 H40G 0.9800
C603 C604 1.538(5)
C603 H60C 0.9900
C603 H60D 0.9900
C203 C204 1.541(7)
C203 H20C 0.9900
C203 H20D 0.9900
C102 C103 1.533(8)
C102 H10A 0.9900
C102 H10B 0.9900
C103 C104 1.536(6)
C103 H10C 0.9900
C103 H10D 0.9900
C303 C304 1.542(6)
C303 H30C 0.9900
C303 H30D 0.9900
C503 C504 1.523(7)
C503 H50C 0.9900
C503 H50D 0.9900
C504 H50E 0.9800
C504 H50F 0.9800
C504 H50G 0.9800
C204 H20E 0.9800
C204 H20F 0.9800
C204 H20G 0.9800
C604 H60E 0.9800
C604 H60F 0.9800
C604 H60G 0.9800
C104 H10E 0.9800
C104 H10F 0.9800
C104 H10G 0.9800
C304 H30E 0.9800
C304 H30F 0.9800
C304 H30G 0.9800
B100 F104 1.380(7)
B100 F103 1.398(8)
B100 F101 1.402(7)
B100 F102 1.406(7)
B200 F202 1.351(7)
B200 F204 1.354(7)
B200 F201 1.385(8)
B200 F203 1.393(8)

loop_
_geom_torsion_atom_site_label_1
_geom_torsion_atom_site_label_2
_geom_torsion_atom_site_label_3
_geom_torsion_atom_site_label_4
_geom_torsion
N101 Fe1 N401 C401 98(8)
N201 Fe1 N401 C401 16.7(5)
N501 Fe1 N401 C401 -164.0(5)
N601 Fe1 N401 C401 106.3(5)
N301 Fe1 N401 C401 -73.6(5)
N101 Fe1 N401 N402 -79(8)
N201 Fe1 N401 N402 -161.0(5)
N501 Fe1 N401 N402 18.3(5)
N601 Fe1 N401 N402 -71.4(5)
N301 Fe1 N401 N402 108.7(5)
N101 Fe1 N601 C601 158.1(6)
N401 Fe1 N601 C601 -21.7(6)
N201 Fe1 N601 C601 67.2(5)
N501 Fe1 N601 C601 -112.5(5)
N301 Fe1 N601 C601 145(19)
N101 Fe1 N601 N602 -18.4(4)
N401 Fe1 N601 N602 161.8(4)
N201 Fe1 N601 N602 -109.3(5)
N501 Fe1 N601 N602 71.0(5)
N301 Fe1 N601 N602 -31(19)
N504 N503 N502 N501 0.6(6)
C601 N604 N603 N602 -1.0(7)
C602 N604 N603 N602 179.7(5)
C401 N401 N402 N403 -0.2(7)
Fe1 N401 N402 N403 178.0(4)
N502 N503 N504 C501 -1.1(7)
N502 N503 N504 C502 -177.9(5)
N503 N502 N501 C501 0.1(7)
N503 N502 N501 Fe1 178.7(4)
N101 Fe1 N501 C501 110.6(5)
N401 Fe1 N501 C501 -68.5(5)
N201 Fe1 N501 C501 1(9)
N601 Fe1 N501 C501 20.9(6)
N301 Fe1 N501 C501 -159.5(6)
N101 Fe1 N501 N502 -67.6(5)
N401 Fe1 N501 N502 113.3(5)
N201 Fe1 N501 N502 -18E1(10)
N601 Fe1 N501 N502 -157.3(4)
N301 Fe1 N501 N502 22.3(4)
C301 N304 N303 N302 1.8(7)
C302 N304 N303 N302 179.5(5)
N102 N103 N104 C101 -2.1(7)
N102 N103 N104 C102 180.0(5)
N401 Fe1 N101 C101 82(8)
N201 Fe1 N101 C101 164.0(6)
N501 Fe1 N101 C101 -15.3(6)
N601 Fe1 N101 C101 74.4(5)
N301 Fe1 N101 C101 -105.7(5)
N401 Fe1 N101 N102 -94(8)
N201 Fe1 N101 N102 -12.2(5)
N501 Fe1 N101 N102 168.5(5)
N601 Fe1 N101 N102 -101.8(5)
N301 Fe1 N101 N102 78.1(5)
C401 N404 C402 C403 107.5(7)
N403 N404 C402 C403 -74.5(7)
N103 N104 C101 N101 1.9(7)
C102 N104 C101 N101 179.7(5)
N102 N101 C101 N104 -1.0(7)
Fe1 N101 C101 N104 -177.7(4)
N101 Fe1 N301 C301 15.8(6)
N401 Fe1 N301 C301 -164.4(6)
N201 Fe1 N301 C301 106.7(5)
N501 Fe1 N301 C301 -73.6(5)
N601 Fe1 N301 C301 29(19)
N101 Fe1 N301 N302 -164.1(5)
N401 Fe1 N301 N302 15.8(5)
N201 Fe1 N301 N302 -73.2(5)
N501 Fe1 N301 N302 106.5(5)
N601 Fe1 N301 N302 -15E1(5)
N101 Fe1 N201 C201 70.7(5)
N401 Fe1 N201 C201 -110.1(5)
N501 Fe1 N201 C201 -18E1(10)
N601 Fe1 N201 C201 160.5(6)
N301 Fe1 N201 C201 -19.2(6)
N101 Fe1 N201 N202 -113.1(5)
N401 Fe1 N201 N202 66.0(5)
N501 Fe1 N201 N202 -4(9)
N601 Fe1 N201 N202 -23.4(4)
N301 Fe1 N201 N202 157.0(4)
N603 N604 C601 N601 1.0(7)
C602 N604 C601 N601 -179.8(5)
N602 N601 C601 N604 -0.6(6)
Fe1 N601 C601 N604 -177.5(4)
N503 N504 C501 N501 1.2(7)
C502 N504 C501 N501 177.6(5)
N502 N501 C501 N504 -0.8(7)
Fe1 N501 C501 N504 -179.3(4)
C201 N204 N203 N202 2.6(7)
C202 N204 N203 N202 173.2(5)
C301 N304 C302 C303 87.6(8)
N303 N304 C302 C303 -89.7(6)
N604 N603 N602 N601 0.6(6)
C601 N601 N602 N603 -0.1(6)
Fe1 N601 N602 N603 177.2(4)
N401 N402 N403 N404 -0.9(7)
C401 N404 N403 N402 1.7(7)
C402 N404 N403 N402 -176.7(5)
C201 N204 C202 C203 -131.9(7)
N203 N204 C202 C203 59.6(7)
N304 N303 N302 N301 -1.3(6)
C301 N301 N302 N303 0.3(6)
Fe1 N301 N302 N303 -179.8(4)
N104 N103 N102 N101 1.4(7)
C101 N101 N102 N103 -0.3(7)
Fe1 N101 N102 N103 176.7(4)
N403 N404 C401 N401 -1.8(7)
C402 N404 C401 N401 176.4(5)
N402 N401 C401 N404 1.2(7)
Fe1 N401 C401 N404 -176.8(4)
C601 N604 C602 C603 -116.5(7)
N603 N604 C602 C603 62.7(6)
N303 N304 C301 N301 -1.6(7)
C302 N304 C301 N301 -179.2(6)
N302 N301 C301 N304 0.8(7)
Fe1 N301 C301 N304 -179.1(4)
N203 N204 C201 N201 -2.5(7)
C202 N204 C201 N201 -172.1(5)
N202 N201 C201 N204 1.4(7)
Fe1 N201 C201 N204 178.1(4)
N404 C402 C403 C404 -56.6(5)
C501 N504 C502 C503 116.2(7)
N503 N504 C502 C503 -67.7(7)
N204 N203 N202 N201 -1.7(7)
C201 N201 N202 N203 0.2(7)
Fe1 N201 N202 N203 -176.8(4)
N604 C602 C603 C604 58.5(6)
N204 C202 C203 C204 -74.1(6)
C101 N104 C102 C103 -100.8(7)
N103 N104 C102 C103 76.7(6)
N104 C102 C103 C104 57.4(6)
N304 C302 C303 C304 -173.4(4)
N504 C502 C503 C504 -56.8(6)
